data_4317667
loop_
_publ_author_name
'Philip M. Almond'
'Thomas E. Albrecht-Schmitt'

_publ_contact_author
;
Prof. Thomas E. Albrecht-Schmitt
179 Chemistry Building
Department of Chemistry
Auburn University, AL
36849
;
_publ_contact_author_email ' albreth@auburn.edu '
_publ_contact_author_fax ' 334 844 6959 '
_publ_contact_author_phone ' 334 844 6948 '
_publ_section_title
;
 Hydrothermal Syntheses, Structures, and Properties of the New Uranyl
 Selenites Ag2(UO2)(SeO3)2, M[(UO2)(HSeO3)(SeO3)] (M = K, Rb, Cs, Tl), and
 Pb(UO2)(SeO3)2
;
_journal_name_full 'Inorganic Chemistry'
_journal_page_first 1177
_journal_page_last 1183
_journal_paper_doi 10.1021/ic0110732
_journal_volume 41
_journal_year 2002
_chemical_compound_source 'original synthesis'
_chemical_formula_structural Pb(UO2)(SeO3)2
_chemical_formula_sum 'O8 Pb Se2 U'
_chemical_formula_weight 731.14
_chemical_name_systematic
;
   ?
;
_space_group_IT_number 26
_symmetry_cell_setting orthorhombic
_symmetry_space_group_name_Hall 'P 2c -2'
_symmetry_space_group_name_H-M 'P m c 21'
_atom_sites_solution_hydrogens geom
_atom_sites_solution_primary direct
_atom_sites_solution_secondary difmap
_audit_creation_method SHELXL
_cell_angle_alpha 90.00
_cell_angle_beta 90.00
_cell_angle_gamma 90.00
_cell_formula_units_Z 4
_cell_length_a 11.9911(7)
_cell_length_b 5.7814(3)
_cell_length_c 11.2525(6)
_cell_measurement_reflns_used all
_cell_measurement_temperature 293(2)
_cell_measurement_theta_max 28.31
_cell_measurement_theta_min 1.70
_cell_volume 780.08(7)
_computing_cell_refinement 'SMART, SAINT'
_computing_data_collection SMART
_computing_data_reduction SAINT
_computing_molecular_graphics 'SHELXP-93 (Sheldrick, 1993)'
_computing_publication_material 'SHELXCIF-93 (Sheldrick, 1993)'
_computing_structure_refinement 'SHELXL-93 (Sheldrick, 1993)'
_computing_structure_solution 'SHELXS-86 (Sheldrick, 1990)'
_diffrn_ambient_temperature 293(2)
_diffrn_measurement_device 'Bruker APEX'
_diffrn_measurement_method '0.3 wide w/ exposures'
_diffrn_radiation_monochromator graphite
_diffrn_radiation_source 'fine-focus sealed tube'
_diffrn_radiation_type MoK\a
_diffrn_radiation_wavelength 0.71073
_diffrn_reflns_av_R_equivalents 0.0393
_diffrn_reflns_av_sigmaI/netI 0.0420
_diffrn_reflns_limit_h_max 16
_diffrn_reflns_limit_h_min -15
_diffrn_reflns_limit_k_max 7
_diffrn_reflns_limit_k_min -7
_diffrn_reflns_limit_l_max 15
_diffrn_reflns_limit_l_min -15
_diffrn_reflns_number 7421
_diffrn_reflns_theta_max 28.31
_diffrn_reflns_theta_min 1.70
_diffrn_standards_decay_% 0
_diffrn_standards_interval_count na
_diffrn_standards_interval_time na
_diffrn_standards_number na
_exptl_absorpt_coefficient_mu 51.625
_exptl_absorpt_correction_T_max '0.646955 ratio min/max'
_exptl_absorpt_correction_T_min '0.646955 ratio min/max'
_exptl_absorpt_correction_type 'multiscan (SADABS)'
_exptl_crystal_colour orange
_exptl_crystal_density_diffrn 6.225
_exptl_crystal_density_meas ?
_exptl_crystal_density_method calcd
_exptl_crystal_description prism
_exptl_crystal_F_000 1224
_exptl_crystal_size_max 0.448
_exptl_crystal_size_mid 0.102
_exptl_crystal_size_min 0.084
_refine_diff_density_max 1.593
_refine_diff_density_min -1.159
_refine_diff_density_rms 0.255
_refine_ls_abs_structure_details 'Flack H D (1983), Acta Cryst. A39, 876-881'
_refine_ls_abs_structure_Flack 0.025(10)
_refine_ls_extinction_coef 0.00400(14)
_refine_ls_extinction_expression Fc^*^=kFc[1+0.001xFc^2^\l^3^/sin(2\q)]^-1/4^
_refine_ls_extinction_method SHELXL
_refine_ls_goodness_of_fit_all 0.800
_refine_ls_goodness_of_fit_obs 0.801
_refine_ls_hydrogen_treatment na
_refine_ls_matrix_type full
_refine_ls_number_parameters 120
_refine_ls_number_reflns 2015
_refine_ls_number_restraints 1
_refine_ls_restrained_S_all 0.800
_refine_ls_restrained_S_obs 0.801
_refine_ls_R_factor_all 0.0196
_refine_ls_R_factor_obs 0.0193
_refine_ls_shift/esd_max 0.000
_refine_ls_shift/esd_mean 0.000
_refine_ls_structure_factor_coef Fsqd
_refine_ls_weighting_scheme
; calc
   [1.00000+0.00000exp(0.00(sin\q/\l)^2^)]/
     [\s^2^(Fo^2^)+0.0000+0.0000*P+(0.0400P)^2^+0.0000sin\q/\l]
   where P = 1.00000Fo^2^ + 0.00000Fc^2^
;
_refine_ls_wR_factor_all 0.0514
_refine_ls_wR_factor_obs 0.0512
_reflns_number_observed 1992
_reflns_number_total 2015
_reflns_observed_criterion >2sigma(I)
_cod_data_source_file ic0110732_6.cif
_cod_data_source_block 6
_cod_depositor_comments
;
The following automatic conversions were performed:

'_exptl_crystal_density_meas' value 'nm' was changed to '?' - the
value is perceived as not measured.

Automatic conversion script
Id: cif_fix_values 3008 2015-01-20 13:52:24Z robertas 
;
_cod_database_code 4317667

loop_
_symmetry_equiv_pos_as_xyz
'x, y, z'
'-x, -y, z+1/2'
'x, -y, z+1/2'
'-x, y, z'

loop_
_atom_site_aniso_label
_atom_site_aniso_U_11
_atom_site_aniso_U_22
_atom_site_aniso_U_33
_atom_site_aniso_U_23
_atom_site_aniso_U_13
_atom_site_aniso_U_12
U1 0.00882(13) 0.01025(13) 0.00911(14) -0.00008(7) 0.00089(9) 0.00019(11)
Pb1 0.0105(2) 0.0217(2) 0.0109(2) -0.0002(2) 0.000 0.000
Pb2 0.0124(2) 0.0109(2) 0.0123(2) 0.00042(13) 0.000 0.000
Se1 0.0179(3) 0.0106(3) 0.0090(3) 0.0001(2) 0.0014(3) -0.0011(2)
Se2 0.0083(4) 0.0117(5) 0.0114(5) -0.0006(3) 0.000 0.000
Se3 0.0152(4) 0.0125(4) 0.0078(4) -0.0007(4) 0.000 0.000
O1 0.022(2) 0.016(2) 0.011(2) -0.005(2) 0.000(2) 0.004(2)
O2 0.018(2) 0.014(3) 0.018(3) 0.005(2) 0.008(2) 0.005(2)
O3 0.017(2) 0.023(3) 0.015(3) 0.004(2) 0.005(2) 0.006(2)
O4 0.018(2) 0.029(3) 0.021(3) 0.001(3) 0.001(2) 0.011(2)
O5 0.021(4) 0.026(4) 0.010(4) -0.001(3) 0.000 0.000
O6 0.073(5) 0.048(4) 0.066(6) -0.035(4) 0.068(5) -0.046(5)
O7 0.051(5) 0.013(3) 0.017(4) -0.005(4) 0.000 0.000
O8 0.033(3) 0.023(3) 0.020(3) 0.004(2) -0.010(3) -0.008(3)
O9 0.021(3) 0.014(2) 0.022(3) 0.004(2) -0.009(2) -0.009(2)

loop_
_atom_site_label
_atom_site_type_symbol
_atom_site_fract_x
_atom_site_fract_y
_atom_site_fract_z
_atom_site_U_iso_or_equiv
_atom_site_thermal_displace_type
_atom_site_occupancy
_atom_site_calc_flag
_atom_site_refinement_flags
_atom_site_disorder_group
U1 U 0.25133(2) -0.00309(5) -0.27474(4) 0.00939(8) Uani 1 d . .
Pb1 Pb 0.0000 0.04743(7) -0.02335(4) 0.01439(10) Uani 1 d S .
Pb2 Pb 0.5000 -0.51038(6) -0.22437(4) 0.01186(10) Uani 1 d S .
Se1 Se 0.23407(6) -0.37615(13) -0.05023(7) 0.0125(2) Uani 1 d . .
Se2 Se 0.0000 0.4017(2) -0.28408(9) 0.0105(2) Uani 1 d S .
Se3 Se 0.5000 -0.8620(2) 0.03151(10) 0.0118(2) Uani 1 d S .
O1 O 0.2805(5) -0.2574(9) 0.0777(5) 0.0163(10) Uani 1 d . .
O2 O 0.3338(4) -0.3116(9) -0.1523(5) 0.0169(11) Uani 1 d . .
O3 O 0.1485(4) -0.1660(10) -0.1085(5) 0.0183(11) Uani 1 d . .
O4 O 0.1087(4) 0.2513(10) -0.2245(5) 0.0226(12) Uani 1 d . .
O5 O 0.0000 -0.3204(14) 0.0732(7) 0.019(2) Uani 1 d S .
O6 O 0.3945(8) -0.8366(14) 0.1305(8) 0.062(3) Uani 1 d . .
O7 O 0.5000 -0.5929(12) -0.0227(8) 0.027(2) Uani 1 d S .
O8 O 0.1581(5) -0.1725(11) -0.3640(5) 0.0253(13) Uani 1 d . .
O9 O 0.3414(4) 0.1717(9) -0.1842(5) 0.0193(11) Uani 1 d . .

loop_
_atom_type_symbol
_atom_type_description
_atom_type_scat_dispersion_real
_atom_type_scat_dispersion_imag
_atom_type_scat_source
O O 0.0106 0.0060 'International Tables Vol C Tables 4.2.6.8 and 6.1.1.4'
Se Se -0.0929 2.2259 'International Tables Vol C Tables 4.2.6.8 and 6.1.1.4'
Pb Pb -3.3944 10.1111 'International Tables Vol C Tables 4.2.6.8 and 6.1.1.4'
U U -9.6767 9.6646 'International Tables Vol C Tables 4.2.6.8 and 6.1.1.4'

loop_
_geom_angle_atom_site_label_1
_geom_angle_atom_site_label_2
_geom_angle_atom_site_label_3
_geom_angle
_geom_angle_site_symmetry_1
_geom_angle_site_symmetry_3
_geom_angle_publ_flag
O8 U1 O9 178.4(3) . . ?
O8 U1 O6 89.1(4) . 3_544 ?
O9 U1 O6 92.4(4) . 3_544 ?
O8 U1 O1 92.8(2) . 3_554 ?
O9 U1 O1 87.1(2) . 3_554 ?
O6 U1 O1 78.9(2) 3_544 3_554 ?
O8 U1 O4 91.3(2) . . ?
O9 U1 O4 87.1(2) . . ?
O6 U1 O4 161.5(2) 3_544 . ?
O1 U1 O4 82.6(2) 3_554 . ?
O8 U1 O3 84.4(2) . . ?
O9 U1 O3 95.0(2) . . ?
O6 U1 O3 126.8(2) 3_544 . ?
O1 U1 O3 154.0(2) 3_554 . ?
O4 U1 O3 71.6(2) . . ?
O8 U1 O2 99.7(2) . . ?
O9 U1 O2 81.3(2) . . ?
O6 U1 O2 69.9(2) 3_544 . ?
O1 U1 O2 146.0(2) 3_554 . ?
O4 U1 O2 128.2(2) . . ?
O3 U1 O2 59.5(2) . . ?
O8 U1 Se1 91.9(2) . . ?
O9 U1 Se1 88.4(2) . . ?
O6 U1 Se1 98.2(2) 3_544 . ?
O1 U1 Se1 174.43(14) 3_554 . ?
O4 U1 Se1 100.35(14) . . ?
O3 U1 Se1 29.91(12) . . ?
O2 U1 Se1 29.60(12) . . ?
O3 Pb1 O3 97.5(3) 4 . ?
O3 Pb1 O5 73.8(2) 4 . ?
O3 Pb1 O5 73.8(2) . . ?
O3 Pb1 O8 158.9(2) 4 3 ?
O3 Pb1 O8 83.2(2) . 3 ?
O5 Pb1 O8 86.4(2) . 3 ?
O3 Pb1 O8 83.2(2) 4 2 ?
O3 Pb1 O8 158.9(2) . 2 ?
O5 Pb1 O8 86.4(2) . 2 ?
O8 Pb1 O8 88.9(3) 3 2 ?
O7 Pb2 O2 76.8(2) . 4_655 ?
O7 Pb2 O2 76.8(2) . . ?
O2 Pb2 O2 109.6(3) 4_655 . ?
O7 Pb2 O9 72.2(2) . 1_545 ?
O2 Pb2 O9 147.8(2) 4_655 1_545 ?
O2 Pb2 O9 71.8(2) . 1_545 ?
O7 Pb2 O9 72.2(2) . 4_645 ?
O2 Pb2 O9 71.8(2) 4_655 4_645 ?
O2 Pb2 O9 147.8(2) . 4_645 ?
O9 Pb2 O9 90.3(2) 1_545 4_645 ?
O1 Se1 O2 104.8(3) . . ?
O1 Se1 O3 103.6(3) . . ?
O2 Se1 O3 90.4(2) . . ?
O1 Se1 U1 111.3(2) . . ?
O2 Se1 U1 45.7(2) . . ?
O3 Se1 U1 44.8(2) . . ?
O5 Se2 O4 103.5(3) 2_554 . ?
O5 Se2 O4 103.5(3) 2_554 4 ?
O4 Se2 O4 99.8(4) . 4 ?
O7 Se3 O6 99.2(4) . 4_655 ?
O7 Se3 O6 99.2(4) . . ?
O6 Se3 O6 96.8(8) 4_655 . ?
Se1 O1 U1 147.4(3) . 3 ?
Se1 O2 Pb2 134.1(3) . . ?
Se1 O2 U1 104.7(2) . . ?
Pb2 O2 U1 118.9(2) . . ?
Se1 O3 Pb1 131.5(3) . . ?
Se1 O3 U1 105.3(2) . . ?
Pb1 O3 U1 119.4(2) . . ?
Se2 O4 U1 142.1(3) . . ?
Se2 O5 Pb1 133.4(4) 2 . ?
Se3 O6 U1 149.0(4) . 3_545 ?
Se3 O7 Pb2 123.3(4) . . ?
U1 O8 Pb1 131.4(3) . 2_554 ?
U1 O9 Pb2 135.8(3) . 1_565 ?

loop_
_geom_bond_atom_site_label_1
_geom_bond_atom_site_label_2
_geom_bond_distance
_geom_bond_site_symmetry_2
_geom_bond_publ_flag
U1 O8 1.794(6) . ?
U1 O9 1.796(5) . ?
U1 O6 2.224(6) 3_544 ?
U1 O1 2.269(5) 3_554 ?
U1 O4 2.326(5) . ?
U1 O3 2.431(5) . ?
U1 O2 2.461(5) . ?
U1 Se1 3.3282(9) . ?
Pb1 O3 2.368(5) 4 ?
Pb1 O3 2.368(5) . ?
Pb1 O5 2.388(8) . ?
Pb1 O8 2.708(6) 3 ?
Pb1 O8 2.708(6) 2 ?
Pb2 O7 2.319(10) . ?
Pb2 O2 2.439(5) 4_655 ?
Pb2 O2 2.439(5) . ?
Pb2 O9 2.683(5) 1_545 ?
Pb2 O9 2.683(5) 4_645 ?
Se1 O1 1.689(5) . ?
Se1 O2 1.700(5) . ?
Se1 O3 1.721(5) . ?
Se2 O5 1.673(8) 2_554 ?
Se2 O4 1.704(5) . ?
Se2 O4 1.704(5) 4 ?
Se3 O7 1.671(8) . ?
Se3 O6 1.691(7) 4_655 ?
Se3 O6 1.691(7) . ?
O1 U1 2.269(5) 3 ?
O5 Se2 1.673(8) 2 ?
O6 U1 2.224(6) 3_545 ?
O8 Pb1 2.708(6) 2_554 ?
O9 Pb2 2.683(5) 1_565 ?
